data_7244146
loop_
_publ_author_name
'Rixson, Daniel'
'G\"unay Sezer, G\"une\,s'
'Alp, Emre'
'Mahon, Mary F.'
'Burrows, Andrew D.'

_publ_section_title
;
 Synthesis, structures and properties of metal--organic frameworks
 prepared using a semi-rigid tricarboxylate linker
;
_journal_issue 4
_journal_name_full CrystEngComm
_journal_page_first 863
_journal_page_last 876
_journal_paper_doi 10.1039/D1CE01284C
_journal_volume 24
_journal_year 2022
_chemical_absolute_configuration ad
_chemical_formula_moiety 'C10 H11 N O8 Zn'
_chemical_formula_sum 'C10 H11 N O8 Zn'
_chemical_formula_weight 338.57
_space_group_crystal_system monoclinic
_space_group_IT_number 4
_space_group_name_Hall 'P 2yb'
_space_group_name_H-M_alt 'P 1 21 1'
_atom_sites_solution_hydrogens mixed
_atom_sites_solution_primary iterative
_audit_creation_date 2018-08-09
_audit_creation_method
;
Olex2 1.2
(compiled 2018.05.29 svn.r3508 for OlexSys, GUI svn.r5506)
;
_audit_update_record
;
2021-07-19 deposited with the CCDC.	2021-12-20 downloaded from the CCDC.
;
_cell_angle_alpha 90
_cell_angle_beta 95.584(3)
_cell_angle_gamma 90
_cell_formula_units_Z 2
_cell_length_a 4.89590(10)
_cell_length_b 10.0630(3)
_cell_length_c 11.3009(4)
_cell_measurement_reflns_used 2901
_cell_measurement_temperature 149.9(3)
_cell_measurement_theta_max 73.1370
_cell_measurement_theta_min 3.9660
_cell_volume 554.12(3)
_computing_cell_refinement 'CrysAlisPro 1.171.39.46 (Rigaku OD, 2018)'
_computing_data_collection 'CrysAlisPro 1.171.39.46 (Rigaku OD, 2018)'
_computing_data_reduction 'CrysAlisPro 1.171.39.46 (Rigaku OD, 2018)'
_computing_molecular_graphics 'Olex2 (Dolomanov et al., 2009)'
_computing_publication_material 'Olex2 (Dolomanov et al., 2009)'
_computing_structure_refinement 'ShelXL (Sheldrick, 2015)'
_computing_structure_solution 'olex2.solve (Bourhis et al., 2015)'
_diffrn_ambient_environment N~2~
_diffrn_ambient_temperature 149.9(3)
_diffrn_detector 'CCD plate'
_diffrn_detector_area_resol_mean 8.1150
_diffrn_detector_type EosS2
_diffrn_measured_fraction_theta_full 1.000
_diffrn_measured_fraction_theta_max 1.000
_diffrn_measurement_device 'four-circle diffractometer'
_diffrn_measurement_device_type 'SuperNova, Dual, Cu at home/near, EosS2'
_diffrn_measurement_method '\w scans'
_diffrn_radiation_monochromator mirror
_diffrn_radiation_probe x-ray
_diffrn_radiation_type CuK\a
_diffrn_radiation_wavelength 1.54184
_diffrn_reflns_av_R_equivalents 0.0321
_diffrn_reflns_av_unetI/netI 0.0320
_diffrn_reflns_Laue_measured_fraction_full 1.000
_diffrn_reflns_Laue_measured_fraction_max 1.000
_diffrn_reflns_limit_h_max 6
_diffrn_reflns_limit_h_min -6
_diffrn_reflns_limit_k_max 12
_diffrn_reflns_limit_k_min -10
_diffrn_reflns_limit_l_max 13
_diffrn_reflns_limit_l_min -14
_diffrn_reflns_number 4616
_diffrn_reflns_point_group_measured_fraction_full 0.740
_diffrn_reflns_point_group_measured_fraction_max 0.732
_diffrn_reflns_theta_full 67.684
_diffrn_reflns_theta_max 73.411
_diffrn_reflns_theta_min 3.930
_diffrn_source 'micro-focus sealed X-ray tube'
_diffrn_source_type 'SuperNova (Cu) X-ray Source'
_exptl_absorpt_coefficient_mu 3.538
_exptl_absorpt_correction_T_max 1.00000
_exptl_absorpt_correction_T_min 0.81015
_exptl_absorpt_correction_type multi-scan
_exptl_absorpt_process_details
;
CrysAlisPro 1.171.39.46 (Rigaku Oxford Diffraction, 2018)
Empirical absorption correction using spherical harmonics,
 implemented in SCALE3 ABSPACK scaling algorithm.
;
_exptl_crystal_colour yellow
_exptl_crystal_colour_primary yellow
_exptl_crystal_density_diffrn 2.029
_exptl_crystal_description needle
_exptl_crystal_F_000 344
_exptl_crystal_size_max 0.141
_exptl_crystal_size_mid 0.041
_exptl_crystal_size_min 0.023
_refine_diff_density_max 0.660
_refine_diff_density_min -0.490
_refine_diff_density_rms 0.081
_refine_ls_abs_structure_details
;
 Flack x determined using 440 quotients [(I+)-(I-)]/[(I+)+(I-)]
 (Parsons, Flack and Wagner, Acta Cryst. B69 (2013) 249-259).
;
_refine_ls_abs_structure_Flack -0.09(3)
_refine_ls_extinction_method none
_refine_ls_goodness_of_fit_ref 1.068
_refine_ls_hydrogen_treatment mixed
_refine_ls_matrix_type full
_refine_ls_number_parameters 189
_refine_ls_number_reflns 1628
_refine_ls_number_restraints 2
_refine_ls_restrained_S_all 1.068
_refine_ls_R_factor_all 0.0314
_refine_ls_R_factor_gt 0.0308
_refine_ls_shift/su_max 0.000
_refine_ls_shift/su_mean 0.000
_refine_ls_structure_factor_coef Fsqd
_refine_ls_weighting_details 'w=1/[\s^2^(Fo^2^)+(0.0492P)^2^+0.4235P] where P=(Fo^2^+2Fc^2^)/3'
_refine_ls_weighting_scheme calc
_refine_ls_wR_factor_gt 0.0803
_refine_ls_wR_factor_ref 0.0810
_reflns_Friedel_coverage 0.382
_reflns_Friedel_fraction_full 0.446
_reflns_Friedel_fraction_max 0.431
_reflns_number_gt 1604
_reflns_number_total 1628
_reflns_threshold_expression 'I > 2\s(I)'
_cod_data_source_file d1ce01284c2.cif
_cod_data_source_block s18adb20
_cod_depositor_comments 'Adding full bibliography for 7244143--7244152.cif.'
_cod_database_code 7244146
_shelxl_version_number 2014-3
_chemical_oxdiff_usercomment 'Colourless crystal'
_shelx_space_group_comment
;
The symmetry employed for this shelxl refinement is uniquely defined
by the following loop, which should always be used as a source of
symmetry information in preference to the above space-group names.
They are only intended as comments.
;
_olex2_refinement_description
;
1. Fixed Uiso
 At 1.2 times of:
  All C(H) groups, All C(H,H) groups
 At 1.5 times of:
  All O(H,H) groups
2. Restrained distances
 N1-H1
 0.98 with sigma of 0.005
3.a Rotating group:
 O7(H7A,H7B), O8(H8A,H8B)
3.b Secondary CH2 refined with riding coordinates:
 C2(H2A,H2B)
3.c Aromatic/amide H refined with riding coordinates:
 C4(H4), C7(H7), C10(H10)
3.d Idealised tetrahedral OH refined as rotating group:
 O6(H6)
;
_olex2_submission_special_instructions 'No special instructions were received'

loop_
_space_group_symop_operation_xyz
'x, y, z'
'-x, y+1/2, -z'

loop_
_atom_site_label
_atom_site_type_symbol
_atom_site_fract_x
_atom_site_fract_y
_atom_site_fract_z
_atom_site_U_iso_or_equiv
_atom_site_adp_type
_atom_site_occupancy
_atom_site_site_symmetry_order
_atom_site_calc_flag
_atom_site_refinement_flags_posn
_atom_site_refinement_flags_adp
_atom_site_refinement_flags_occupancy
_atom_site_disorder_assembly
_atom_site_disorder_group
Zn1 Zn 0.62902(9) 0.24928(7) 0.77052(5) 0.01482(17) Uani 1 1 d . . . . .
O1 O 0.3975(6) 0.2913(3) 0.6095(3) 0.0184(7) Uani 1 1 d . . . . .
O2 O 0.4030(7) 0.4043(4) 0.4417(3) 0.0262(8) Uani 1 1 d . . . . .
O3 O 1.0887(6) 0.7148(3) 1.0917(3) 0.0191(8) Uani 1 1 d . . . . .
O4 O 0.7056(6) 0.8078(3) 1.1446(3) 0.0149(6) Uani 1 1 d . . . . .
O5 O 0.0294(9) 0.9024(5) 0.7880(4) 0.0447(13) Uani 1 1 d . . . . .
O6 O 0.0026(6) 0.7590(5) 0.6377(3) 0.0195(7) Uani 1 1 d . . . . .
H6 H -0.1230 0.8079 0.6116 0.06(3) Uiso 1 1 calc GR . . . .
O7 O 0.5185(13) 0.0551(5) 0.7724(7) 0.0653(18) Uani 1 1 d . . . . .
H7A H 0.6329 0.0073 0.7375 0.098 Uiso 1 1 d GR . . . .
H7B H 0.3651 0.0439 0.7293 0.098 Uiso 1 1 d GR . . . .
O8 O 0.9145(9) 0.1534(5) 0.6465(4) 0.0385(10) Uani 1 1 d . . . . .
H8A H 1.0023 0.0835 0.6802 0.058 Uiso 1 1 d GR . . . .
H8B H 1.0517 0.2076 0.6332 0.058 Uiso 1 1 d GR . . . .
N1 N 0.7977(7) 0.4418(4) 0.7256(3) 0.0125(7) Uani 1 1 d D . . . .
H1 H 0.977(7) 0.447(8) 0.772(6) 0.04(2) Uiso 1 1 d D . . . .
C1 C 0.4991(9) 0.3761(5) 0.5450(4) 0.0162(9) Uani 1 1 d . . . . .
C2 C 0.7600(8) 0.4481(5) 0.5946(4) 0.0144(8) Uani 1 1 d . . . . .
H2A H 0.9172 0.4080 0.5625 0.017 Uiso 1 1 calc R . . . .
H2B H 0.7501 0.5404 0.5696 0.017 Uiso 1 1 calc R . . . .
C3 C 0.6820(8) 0.5495(5) 0.7864(4) 0.0111(8) Uani 1 1 d . . . . .
C4 C 0.8021(8) 0.5868(5) 0.8985(4) 0.0125(8) Uani 1 1 d . . . . .
H4 H 0.9534 0.5405 0.9336 0.015 Uiso 1 1 calc R . . . .
C5 C 0.6952(9) 0.6937(5) 0.9583(4) 0.0134(8) Uani 1 1 d . . . . .
C6 C 0.8392(8) 0.7402(6) 1.0739(3) 0.0132(8) Uani 1 1 d . . . . .
C7 C 0.4680(8) 0.7627(6) 0.9068(4) 0.0136(8) Uani 1 1 d . . . . .
H7 H 0.3967 0.8336 0.9467 0.016 Uiso 1 1 calc R . . . .
C8 C 0.3480(8) 0.7250(4) 0.7954(4) 0.0131(10) Uani 1 1 d . . . . .
C9 C 0.1114(9) 0.8046(5) 0.7394(5) 0.0183(9) Uani 1 1 d . . . . .
C10 C 0.4518(9) 0.6184(4) 0.7354(4) 0.0124(8) Uani 1 1 d . . . . .
H10 H 0.3681 0.5929 0.6614 0.015 Uiso 1 1 calc R . . . .

loop_
_atom_site_aniso_label
_atom_site_aniso_U_11
_atom_site_aniso_U_22
_atom_site_aniso_U_33
_atom_site_aniso_U_23
_atom_site_aniso_U_13
_atom_site_aniso_U_12
Zn1 0.0127(3) 0.0131(3) 0.0180(3) 0.0045(3) -0.00197(18) -0.0015(3)
O1 0.0160(14) 0.0214(18) 0.0172(15) 0.0030(13) -0.0011(12) -0.0066(12)
O2 0.0262(17) 0.031(2) 0.0197(18) 0.0093(17) -0.0067(14) -0.0132(16)
O3 0.0125(13) 0.028(2) 0.0166(14) -0.0081(13) 0.0002(12) -0.0007(12)
O4 0.0131(13) 0.0176(16) 0.0142(15) -0.0039(13) 0.0021(12) -0.0021(12)
O5 0.039(2) 0.031(2) 0.057(3) -0.024(2) -0.029(2) 0.025(2)
O6 0.0162(13) 0.0231(17) 0.0181(13) 0.0018(19) -0.0032(10) 0.0075(17)
O7 0.068(4) 0.017(2) 0.113(5) -0.002(3) 0.022(4) -0.001(2)
O8 0.036(2) 0.033(2) 0.048(3) -0.005(2) 0.0101(19) -0.0022(18)
N1 0.0116(15) 0.0129(19) 0.0126(18) 0.0001(15) -0.0011(13) 0.0010(14)
C1 0.0154(19) 0.018(2) 0.016(2) -0.0013(18) 0.0037(17) -0.0019(17)
C2 0.0112(18) 0.017(2) 0.015(2) -0.0003(18) 0.0035(15) -0.0031(17)
C3 0.0094(17) 0.011(2) 0.0131(19) 0.0002(17) 0.0028(15) -0.0013(15)
C4 0.0093(17) 0.013(2) 0.015(2) 0.0023(17) -0.0004(15) 0.0015(16)
C5 0.0124(18) 0.015(2) 0.0130(19) -0.0002(17) 0.0018(16) -0.0040(16)
C6 0.0141(16) 0.012(2) 0.0130(16) 0.000(2) 0.0001(13) -0.005(2)
C7 0.0141(16) 0.013(2) 0.0145(17) -0.001(2) 0.0039(14) 0.000(2)
C8 0.0106(16) 0.012(3) 0.0164(18) 0.0024(17) 0.0029(14) -0.0001(15)
C9 0.0129(19) 0.016(2) 0.026(2) 0.001(2) -0.0015(17) 0.0003(17)
C10 0.0098(19) 0.014(2) 0.013(2) 0.0005(17) 0.0000(15) -0.0025(16)

loop_
_atom_type_symbol
_atom_type_description
_atom_type_scat_dispersion_real
_atom_type_scat_dispersion_imag
_atom_type_scat_source
C C 0.0181 0.0091 'International Tables Vol C Tables 4.2.6.8 and 6.1.1.4'
H H 0.0000 0.0000 'International Tables Vol C Tables 4.2.6.8 and 6.1.1.4'
N N 0.0311 0.0180 'International Tables Vol C Tables 4.2.6.8 and 6.1.1.4'
O O 0.0492 0.0322 'International Tables Vol C Tables 4.2.6.8 and 6.1.1.4'
Zn Zn -1.5491 0.6778 'International Tables Vol C Tables 4.2.6.8 and 6.1.1.4'

loop_
_geom_angle_atom_site_label_1
_geom_angle_atom_site_label_2
_geom_angle_atom_site_label_3
_geom_angle
_geom_angle_site_symmetry_1
_geom_angle_site_symmetry_3
_geom_angle_publ_flag
O1 Zn1 O8 82.18(15) . . ?
O1 Zn1 N1 78.67(13) . . ?
O3 Zn1 O1 169.43(12) 2_747 . ?
O3 Zn1 O4 101.93(13) 2_747 2_647 ?
O3 Zn1 O7 89.4(2) 2_747 . ?
O3 Zn1 O8 89.23(15) 2_747 . ?
O3 Zn1 N1 94.94(14) 2_747 . ?
O4 Zn1 O1 87.64(13) 2_647 . ?
O4 Zn1 O8 164.94(15) 2_647 . ?
O4 Zn1 N1 100.96(14) 2_647 . ?
O7 Zn1 O1 94.7(2) . . ?
O7 Zn1 O4 92.61(19) . 2_647 ?
O7 Zn1 O8 77.3(2) . . ?
O7 Zn1 N1 164.5(2) . . ?
N1 Zn1 O8 87.94(16) . . ?
C1 O1 Zn1 115.5(3) . . ?
C6 O3 Zn1 132.9(3) . 2_757 ?
C6 O4 Zn1 128.1(3) . 2_657 ?
C2 N1 Zn1 105.0(3) . . ?
C3 N1 Zn1 112.6(3) . . ?
C3 N1 C2 115.7(4) . . ?
O1 C1 C2 118.3(4) . . ?
O2 C1 O1 124.2(4) . . ?
O2 C1 C2 117.5(4) . . ?
N1 C2 C1 111.5(4) . . ?
C4 C3 N1 119.3(4) . . ?
C4 C3 C10 119.5(4) . . ?
C10 C3 N1 121.2(4) . . ?
C3 C4 C5 120.1(4) . . ?
C4 C5 C6 119.7(4) . . ?
C7 C5 C4 120.2(4) . . ?
C7 C5 C6 119.9(4) . . ?
O3 C6 O4 124.2(4) . . ?
O3 C6 C5 116.7(4) . . ?
O4 C6 C5 119.1(4) . . ?
C5 C7 C8 119.6(4) . . ?
C7 C8 C9 118.6(4) . . ?
C7 C8 C10 120.7(4) . . ?
C10 C8 C9 120.7(4) . . ?
O5 C9 O6 124.1(5) . . ?
O5 C9 C8 121.3(5) . . ?
O6 C9 C8 114.7(4) . . ?
C8 C10 C3 119.9(4) . . ?

loop_
_geom_bond_atom_site_label_1
_geom_bond_atom_site_label_2
_geom_bond_distance
_geom_bond_site_symmetry_2
_geom_bond_publ_flag
Zn1 O1 2.091(3) . ?
Zn1 O3 2.009(3) 2_747 ?
Zn1 O4 2.063(3) 2_647 ?
Zn1 O7 2.028(5) . ?
Zn1 O8 2.286(4) . ?
Zn1 N1 2.185(4) . ?
O1 C1 1.257(6) . ?
O2 C1 1.248(6) . ?
O3 Zn1 2.009(3) 2_757 ?
O3 C6 1.245(5) . ?
O4 Zn1 2.063(3) 2_657 ?
O4 C6 1.278(6) . ?
O5 C9 1.214(7) . ?
O6 C9 1.303(6) . ?
N1 C2 1.475(5) . ?
N1 C3 1.430(6) . ?
C1 C2 1.527(6) . ?
C3 C4 1.396(6) . ?
C3 C10 1.399(6) . ?
C4 C5 1.399(7) . ?
C5 C6 1.497(6) . ?
C5 C7 1.390(6) . ?
C7 C8 1.390(6) . ?
C8 C9 1.497(6) . ?
C8 C10 1.392(6) . ?

loop_
_geom_hbond_atom_site_label_D
_geom_hbond_atom_site_label_H
_geom_hbond_atom_site_label_A
_geom_hbond_distance_DH
_geom_hbond_distance_HA
_geom_hbond_distance_DA
_geom_hbond_angle_DHA
_geom_hbond_site_symmetry_A
O6 H6 O1 0.82 2.73 3.269(4) 125.3 2_556
O6 H6 O2 0.82 1.74 2.558(5) 176.6 2_556
O7 H7A O2 0.86 2.27 2.913(8) 131.8 2_646
O7 H7A O5 0.86 2.23 2.926(7) 137.2 1_645
O7 H7B O5 0.86 2.32 2.865(8) 121.4 1_545
O8 H8A O5 0.89 2.19 3.014(7) 153.7 1_645
O8 H8B O1 0.89 1.93 2.808(6) 167.7 1_655
N1 H1 O4 0.980(6) 2.23(6) 3.032(5) 138(6) 2_747
